data_4346916
loop_
_publ_author_name
'Sato, Rinta'
'Suzuki, Kosuke'
'Minato, Takuo'
'Yamaguchi, Kazuya'
'Mizuno, Noritaka'

_publ_section_title
;
 Sequential Synthesis of 3d-3d'-4f Heterometallic Heptanuclear Clusters in
 between Lacunary Polyoxometalates.
;
_journal_issue 5
_journal_name_full 'Inorganic chemistry'
_journal_page_first 2023
_journal_page_last 2029
_journal_paper_doi 10.1021/acs.inorgchem.5b02358
_journal_volume 55
_journal_year 2016
_chemical_formula_sum 'C140 Fe Gd2 Mn4 N11 O82 Si2 W18'
_chemical_formula_weight 7103.10
_space_group_crystal_system monoclinic
_space_group_IT_number 15
_space_group_name_Hall '-C 2yc'
_space_group_name_H-M_alt 'C 1 2/c 1'
_atom_sites_solution_hydrogens none
_audit_creation_method SHELXL-2013
_cell_angle_alpha 90
_cell_angle_beta 112.5396(9)
_cell_angle_gamma 90
_cell_formula_units_Z 4
_cell_length_a 30.3095(5)
_cell_length_b 23.7850(4)
_cell_length_c 33.7132(6)
_cell_measurement_reflns_used 29563
_cell_measurement_temperature 113(2)
_cell_measurement_theta_max 29.53
_cell_measurement_theta_min 1.12
_cell_volume 22447.7(7)
_computing_cell_refinement HKL2000
_computing_data_collection 'Rigaku CrystalClear'
_computing_data_reduction HKL2000
_computing_structure_refinement 'SHELXL-2013 (Sheldrick, 2013)'
_computing_structure_solution 'SHELXS-97 (Sheldrick, 1990)'
_diffrn_ambient_temperature 113(2)
_diffrn_measured_fraction_theta_full 0.986
_diffrn_measured_fraction_theta_max 0.972
_diffrn_measurement_device_type CCD
_diffrn_radiation_type MoK\a
_diffrn_radiation_wavelength 0.71069
_diffrn_reflns_av_unetI/netI 0.0495
_diffrn_reflns_Laue_measured_fraction_full 0.986
_diffrn_reflns_Laue_measured_fraction_max 0.972
_diffrn_reflns_number 30528
_diffrn_reflns_point_group_measured_fraction_full 0.986
_diffrn_reflns_point_group_measured_fraction_max 0.972
_diffrn_reflns_theta_full 25.240
_diffrn_reflns_theta_max 29.535
_diffrn_reflns_theta_min 1.123
_exptl_absorpt_coefficient_mu 10.123
_exptl_absorpt_correction_T_max 0.489
_exptl_absorpt_correction_T_min 0.200
_exptl_absorpt_correction_type empirical
_exptl_absorpt_process_details 'HKL2000 DENZO SCALEPACK'
_exptl_crystal_colour brown
_exptl_crystal_density_diffrn 2.102
_exptl_crystal_density_method 'not measured'
_exptl_crystal_description block
_exptl_crystal_F_000 12748
_exptl_crystal_size_max 0.100
_exptl_crystal_size_mid 0.100
_exptl_crystal_size_min 0.080
_platon_squeeze_details
;
;
_refine_diff_density_max 3.493
_refine_diff_density_min -3.644
_refine_diff_density_rms 0.678
_refine_ls_extinction_method none
_refine_ls_goodness_of_fit_ref 1.071
_refine_ls_hydrogen_treatment none
_refine_ls_matrix_type full
_refine_ls_number_parameters 784
_refine_ls_number_reflns 30522
_refine_ls_number_restraints 68
_refine_ls_restrained_S_all 1.090
_refine_ls_R_factor_all 0.1337
_refine_ls_R_factor_gt 0.1005
_refine_ls_shift/su_max 0.012
_refine_ls_shift/su_mean 0.001
_refine_ls_structure_factor_coef Fsqd
_refine_ls_weighting_details 'w=1/[\s^2^(Fo^2^)+(0.1751P)^2^+487.5007P] where P=(Fo^2^+2Fc^2^)/3'
_refine_ls_weighting_scheme calc
_refine_ls_wR_factor_gt 0.2872
_refine_ls_wR_factor_ref 0.3123
_reflns_Friedel_coverage 0.000
_reflns_number_gt 20046
_reflns_number_total 30522
_reflns_threshold_expression 'I > 2\s(I)'
_cod_data_source_file ic5b02358_si_002.cif
_cod_data_source_block FeMn4Gd2
_cod_original_sg_symbol_H-M 'C 2/c'
_cod_database_code 4346916
_shelx_space_group_comment
;
The symmetry employed for this shelxl refinement is uniquely defined
by the following loop, which should always be used as a source of
symmetry information in preference to the above space-group names.
They are only intended as comments.
;
_shelx_estimated_absorpt_t_min 0.431
_shelx_estimated_absorpt_t_max 0.498
_shelxl_version_number 2013-3

loop_
_space_group_symop_operation_xyz
'x, y, z'
'-x, y, -z+1/2'
'x+1/2, y+1/2, z'
'-x+1/2, y+1/2, -z+1/2'
'-x, -y, -z'
'x, -y, z-1/2'
'-x+1/2, -y+1/2, -z'
'x+1/2, -y+1/2, z-1/2'

loop_
_atom_site_label
_atom_site_type_symbol
_atom_site_fract_x
_atom_site_fract_y
_atom_site_fract_z
_atom_site_U_iso_or_equiv
_atom_site_adp_type
_atom_site_occupancy
_atom_site_site_symmetry_order
_atom_site_calc_flag
_atom_site_refinement_flags_posn
_atom_site_refinement_flags_adp
_atom_site_refinement_flags_occupancy
W1 W 0.80805(2) 0.20755(3) 0.09867(2) 0.05741(18) Uani 1 1 d . . .
W2 W 0.69209(3) 0.24751(3) 0.06397(2) 0.05729(18) Uani 1 1 d . . .
W3 W 0.60056(2) 0.16432(3) -0.02117(2) 0.05783(18) Uani 1 1 d . . .
W4 W 0.62865(3) 0.04574(3) -0.05958(3) 0.0645(2) Uani 1 1 d . . .
W5 W 0.75887(3) 0.00108(3) -0.01897(3) 0.0651(2) Uani 1 1 d . . .
W6 W 0.84228(2) 0.08299(3) 0.05099(2) 0.06203(19) Uani 1 1 d . . .
W7 W 0.77622(3) 0.06606(3) 0.12434(2) 0.0652(2) Uani 1 1 d . . .
W8 W 0.66043(3) 0.10683(3) 0.09040(2) 0.06394(20) Uani 1 1 d . . .
W9 W 0.69018(3) -0.01055(3) 0.05119(3) 0.0686(2) Uani 1 1 d . . .
Gd1 Gd 0.69858(3) 0.05563(4) -0.12267(3) 0.0650(2) Uani 1 1 d . . .
Fe1 Fe 0.7500 0.2500 0.0000 0.0493(6) Uani 1 2 d S . P
Mn1 Mn 0.66422(8) 0.16689(10) -0.07729(8) 0.0536(5) Uani 1 1 d . . .
Mn2 Mn 0.77960(8) 0.12806(11) -0.04258(8) 0.0558(6) Uani 1 1 d . . .
Si1 Si 0.72109(13) 0.12275(15) 0.02143(12) 0.0420(7) Uani 1 1 d . . .
O1 O 0.8073(4) 0.2622(5) 0.0551(3) 0.057(3) Uani 1 1 d . . .
O2 O 0.7117(4) 0.2953(5) 0.0263(3) 0.055(3) Uani 1 1 d . . .
O3 O 0.6063(4) 0.1908(5) -0.0695(4) 0.062(3) Uani 1 1 d . . .
O4 O 0.6338(4) 0.0949(5) -0.1010(4) 0.065(3) Uani 1 1 d . . .
O5 O 0.7720(4) 0.0484(5) -0.0580(4) 0.062(3) Uani 1 1 d . . .
O6 O 0.8426(4) 0.1114(5) 0.0004(4) 0.059(3) Uani 1 1 d . . .
O7 O 0.8543(4) 0.2363(6) 0.1410(3) 0.067(3) Uani 1 1 d . . .
O8 O 0.6674(5) 0.3023(6) 0.0825(4) 0.074(3) Uani 1 1 d . . .
O9 O 0.5445(5) 0.1861(6) -0.0276(4) 0.072(3) Uani 1 1 d . . .
O10 O 0.5931(5) -0.0057(6) -0.0895(5) 0.079(4) Uani 1 1 d . . .
O11 O 0.7662(5) -0.0643(5) -0.0373(5) 0.081(4) Uani 1 1 d . . .
O12 O 0.8998(5) 0.0678(6) 0.0785(5) 0.076(3) Uani 1 1 d . . .
O13 O 0.7563(4) 0.2487(5) 0.1044(3) 0.057(3) Uani 1 1 d . . .
O14 O 0.6406(4) 0.2223(5) 0.0150(4) 0.060(3) Uani 1 1 d . . .
O15 O 0.5821(5) 0.0916(5) -0.0486(4) 0.068(3) Uani 1 1 d . . .
O16 O 0.6923(4) 0.0170(5) -0.0560(4) 0.065(3) Uani 1 1 d . . .
O17 O 0.8213(4) 0.0094(6) 0.0244(4) 0.072(3) Uani 1 1 d . . .
O18 O 0.8382(4) 0.1536(5) 0.0740(4) 0.064(3) Uani 1 1 d . . .
O19 O 0.7369(4) 0.1866(5) 0.0362(4) 0.060(3) Uani 1 1 d . . .
O20 O 0.6717(4) 0.1233(5) -0.0185(4) 0.059(3) Uani 1 1 d . . .
O21 O 0.7614(4) 0.0941(4) 0.0086(4) 0.055(3) Uani 1 1 d . . .
O22 O 0.7145(5) 0.0859(5) 0.0591(4) 0.060(3) Uani 1 1 d . . .
O23 O 0.7905(4) 0.1459(6) 0.1246(3) 0.064(3) Uani 1 1 d . . .
O24 O 0.6819(4) 0.1830(6) 0.0926(4) 0.065(3) Uani 1 1 d . . .
O25 O 0.6187(4) 0.1217(5) 0.0336(4) 0.059(3) Uani 1 1 d . . .
O26 O 0.6463(4) 0.0113(5) -0.0043(4) 0.065(3) Uani 1 1 d . . .
O27 O 0.7359(4) -0.0180(5) 0.0239(4) 0.065(3) Uani 1 1 d . . .
O28 O 0.8126(5) 0.0569(6) 0.0922(4) 0.070(3) Uani 1 1 d . . .
O29 O 0.7204(4) 0.0885(6) 0.1359(4) 0.073(3) Uani 1 1 d . . .
O30 O 0.6531(5) 0.0276(6) 0.0789(5) 0.075(3) Uani 1 1 d . . .
O31 O 0.7451(4) -0.0039(5) 0.1049(4) 0.068(3) Uani 1 1 d . . .
O32 O 0.8133(5) 0.0466(6) 0.1763(4) 0.079(4) Uani 1 1 d . . .
O33 O 0.6233(5) 0.1123(7) 0.1191(5) 0.085(4) Uani 1 1 d . . .
O34 O 0.6737(6) -0.0802(6) 0.0535(5) 0.087(4) Uani 1 1 d . . .
O35 O 0.7185(4) 0.1395(5) -0.0838(3) 0.054(2) Uani 1 1 d . . .
O36 O 0.7572(5) 0.0865(6) -0.1486(4) 0.073(3) Uani 1 1 d . . .
O37 O 0.6589(5) 0.1111(6) -0.1822(5) 0.079(4) Uani 1 1 d . . .
O38 O 0.7328(6) -0.0300(6) -0.1327(5) 0.084(4) Uani 1 1 d . . .
O39 O 0.6355(5) -0.0050(6) -0.1601(4) 0.076(3) Uani 1 1 d . . .
C1 C 0.8071(10) 0.1378(11) -0.1756(8) 0.095(7) Uiso 1 1 d . . .
C2 C 0.7588(7) 0.1247(8) -0.1748(6) 0.072(5) Uiso 1 1 d . . .
C3 C 0.7193(8) 0.1526(9) -0.1988(7) 0.078(5) Uiso 1 1 d . . .
C4 C 0.6731(9) 0.1467(10) -0.2058(8) 0.084(6) Uiso 1 1 d . . .
C5 C 0.6314(11) 0.1828(13) -0.2341(10) 0.112(8) Uiso 1 1 d . . .
C6 C 0.7545(9) -0.1270(10) -0.1250(8) 0.091(6) Uiso 1 1 d . . .
C7 C 0.7178(9) -0.0804(10) -0.1343(8) 0.085(6) Uiso 1 1 d . . .
C8 C 0.6684(9) -0.0975(10) -0.1475(8) 0.087(6) Uiso 1 1 d . . .
C9 C 0.6333(9) -0.0602(10) -0.1615(8) 0.089(6) Uiso 1 1 d . . .
C10 C 0.5789(10) -0.0780(12) -0.1764(9) 0.103(8) Uiso 1 1 d . . .
N101 N 0.7014(8) 0.0241(9) 0.2335(7) 0.094(5) Uiso 1 1 d . . .
C101 C 0.6651(11) 0.0025(12) 0.2488(10) 0.106(8) Uiso 1 1 d . . .
C102 C 0.6111(12) 0.0132(14) 0.2192(10) 0.118(9) Uiso 1 1 d . . .
C103 C 0.5816(17) -0.0266(19) 0.2353(15) 0.161(14) Uiso 1 1 d . . .
C104 C 0.5286(18) -0.012(2) 0.2095(15) 0.177(17) Uiso 1 1 d . . .
C111 C 0.7059(10) -0.0092(11) 0.1976(9) 0.098(7) Uiso 1 1 d . . .
C112 C 0.7167(11) -0.0752(13) 0.2083(10) 0.111(8) Uiso 1 1 d . . .
C113 C 0.7254(13) -0.0985(15) 0.1660(11) 0.129(10) Uiso 1 1 d . . .
C114 C 0.7394(16) -0.1606(19) 0.1825(14) 0.162(15) Uiso 1 1 d . . .
C121 C 0.6917(12) 0.0854(14) 0.2180(10) 0.119(9) Uiso 1 1 d . . .
C122 C 0.6858(12) 0.1339(14) 0.2531(11) 0.120(9) Uiso 1 1 d . . .
C123 C 0.6675(16) 0.1828(19) 0.2247(14) 0.157(14) Uiso 1 1 d . . .
C124 C 0.652(2) 0.221(3) 0.258(2) 0.23(2) Uiso 1 1 d . . .
C131 C 0.7465(13) 0.0230(15) 0.2737(12) 0.130(10) Uiso 1 1 d . . .
C132 C 0.7917(11) 0.0393(13) 0.2656(10) 0.109(8) Uiso 1 1 d . . .
C133 C 0.8386(16) 0.0362(18) 0.3104(14) 0.157(14) Uiso 1 1 d . . .
C134 C 0.8868(19) 0.057(2) 0.3004(17) 0.186(18) Uiso 1 1 d . . .
N201 N 1.0042(13) 0.1941(16) 0.1252(11) 0.161(3) Uiso 1 1 d . U .
C201 C 0.9908(17) 0.2603(19) 0.1327(15) 0.161(3) Uiso 1 1 d . U .
C202 C 1.0128(16) 0.2758(19) 0.1723(15) 0.161(3) Uiso 1 1 d . U .
C203 C 0.9960(17) 0.3386(19) 0.1783(14) 0.161(4) Uiso 1 1 d . U .
C204 C 0.9554(17) 0.3313(19) 0.1865(14) 0.161(4) Uiso 1 1 d . U .
C211 C 1.0002(16) 0.1466(19) 0.1514(15) 0.162(3) Uiso 1 1 d . U .
C302 C 0.795(3) -0.152(3) 0.076(3) 0.27(3) Uiso 1 1 d . . .
C212 C 0.9564(16) 0.1707(19) 0.1616(14) 0.162(3) Uiso 1 1 d . U .
C213 C 0.9592(16) 0.1032(19) 0.1890(14) 0.162(4) Uiso 1 1 d . U .
C214 C 0.9171(16) 0.1213(18) 0.2116(15) 0.162(4) Uiso 1 1 d . U .
C221 C 0.9696(16) 0.187(2) 0.0731(15) 0.161(3) Uiso 1 1 d . U .
C222 C 0.9829(16) 0.141(2) 0.0548(15) 0.161(3) Uiso 1 1 d . U .
C223 C 0.9542(17) 0.1199(18) 0.0035(15) 0.162(4) Uiso 1 1 d . U .
C224 C 0.9598(16) 0.1563(19) -0.0274(15) 0.163(4) Uiso 1 1 d . U .
C231 C 1.0620(16) 0.1989(18) 0.1329(13) 0.162(3) Uiso 1 1 d D U .
C232 C 1.0714(13) 0.2312(18) 0.0961(13) 0.162(3) Uiso 1 1 d D U .
C233 C 1.1277(13) 0.2340(18) 0.1148(13) 0.162(4) Uiso 1 1 d D U .
C234 C 1.1517(16) 0.2533(19) 0.0834(14) 0.163(4) Uiso 1 1 d D U .
N301 N 0.889(3) -0.117(3) 0.086(2) 0.306(7) Uiso 1 1 d D U .
C301 C 0.835(3) -0.108(4) 0.060(3) 0.306(7) Uiso 1 1 d D U .
C303 C 0.764(3) -0.178(3) 0.037(2) 0.243(19) Uiso 1 1 d . U .
C304 C 0.727(3) -0.217(3) 0.036(2) 0.243(19) Uiso 1 1 d . U .
C311 C 0.902(3) -0.122(3) 0.135(3) 0.306(7) Uiso 1 1 d D U .
C312 C 0.893(3) -0.060(3) 0.146(3) 0.306(7) Uiso 1 1 d D U .
C313 C 0.900(3) -0.053(4) 0.194(3) 0.306(7) Uiso 1 1 d D U .
C314 C 0.881(3) -0.089(4) 0.223(3) 0.307(7) Uiso 1 1 d D U .
C321 C 0.910(3) -0.174(3) 0.078(3) 0.306(7) Uiso 1 1 d D U .
C322 C 0.899(3) -0.202(4) 0.033(3) 0.306(7) Uiso 1 1 d D U .
C323 C 0.936(3) -0.252(3) 0.045(3) 0.306(7) Uiso 1 1 d D U .
C324 C 0.933(3) -0.300(4) 0.013(3) 0.306(7) Uiso 1 1 d D U .
C331 C 0.906(3) -0.086(4) 0.054(3) 0.306(7) Uiso 1 1 d D U .
C332 C 0.957(3) -0.065(3) 0.083(3) 0.306(7) Uiso 1 1 d D U .
C333 C 0.989(3) -0.020(4) 0.072(3) 0.307(7) Uiso 1 1 d D U .
C334 C 1.035(3) 0.015(4) 0.084(3) 0.307(7) Uiso 1 1 d D U .
N401 N 0.5000 0.0000 0.0000 0.267(8) Uiso 1 2 d DS U P
C401 C 0.502(2) -0.049(2) 0.031(2) 0.267(8) Uiso 1 1 d D U .
C402 C 0.552(2) -0.077(3) 0.047(2) 0.267(8) Uiso 1 1 d D U .
C403 C 0.563(3) -0.067(3) 0.095(2) 0.267(8) Uiso 1 1 d D U .
C404 C 0.587(3) -0.116(3) 0.128(2) 0.267(8) Uiso 1 1 d D U .
C411 C 0.522(2) -0.027(3) -0.029(2) 0.267(8) Uiso 1 1 d D U .
C412 C 0.495(2) -0.072(3) -0.064(2) 0.267(8) Uiso 1 1 d D U .
C413 C 0.524(3) -0.123(3) -0.070(2) 0.267(8) Uiso 1 1 d D U .
C414 C 0.489(3) -0.120(3) -0.118(2) 0.267(8) Uiso 1 1 d D U .
C11 C 0.6403(14) -0.1731(18) -0.0740(13) 0.138(12) Uiso 1 1 d . . .
C12 C 0.6373(18) -0.207(2) -0.0959(16) 0.174(17) Uiso 1 1 d . . .
N11 N 0.6551(14) -0.1208(16) -0.0453(12) 0.172(13) Uiso 1 1 d . . .
C21 C 0.850(2) -0.013(2) -0.073(2) 0.238(14) Uiso 1 1 d D U .
C22 C 0.862(2) 0.043(2) -0.090(2) 0.239(14) Uiso 1 1 d D U .
N21 N 0.8762(19) -0.0633(19) -0.0683(17) 0.239(14) Uiso 1 1 d D U .
O1W O 0.928(2) 0.243(3) -0.101(2) 0.37(3) Uiso 1 1 d . . .
O2W O 0.554(2) 0.315(3) 0.139(2) 0.36(3) Uiso 1 1 d . . .

loop_
_atom_site_aniso_label
_atom_site_aniso_U_11
_atom_site_aniso_U_22
_atom_site_aniso_U_33
_atom_site_aniso_U_23
_atom_site_aniso_U_13
_atom_site_aniso_U_12
W1 0.0555(4) 0.0713(4) 0.0500(3) -0.0134(3) 0.0253(3) -0.0187(3)
W2 0.0604(4) 0.0664(4) 0.0590(4) -0.0178(3) 0.0384(3) -0.0146(3)
W3 0.0457(3) 0.0652(4) 0.0690(4) -0.0110(3) 0.0293(3) -0.0110(3)
W4 0.0506(4) 0.0630(4) 0.0792(5) -0.0230(3) 0.0240(3) -0.0182(3)
W5 0.0577(4) 0.0601(4) 0.0804(5) -0.0205(3) 0.0296(4) -0.0082(3)
W6 0.0480(4) 0.0729(4) 0.0683(4) -0.0111(3) 0.0258(3) -0.0072(3)
W7 0.0581(4) 0.0763(5) 0.0639(4) 0.0014(3) 0.0265(3) -0.0102(3)
W8 0.0574(4) 0.0770(4) 0.0689(4) -0.0009(3) 0.0370(3) -0.0128(3)
W9 0.0611(4) 0.0614(4) 0.0874(5) -0.0029(3) 0.0330(4) -0.0150(3)
Gd1 0.0576(5) 0.0680(5) 0.0688(5) -0.0324(4) 0.0238(4) -0.0098(4)
Fe1 0.0489(16) 0.0541(15) 0.0529(15) -0.0172(12) 0.0285(13) -0.0109(12)
Mn1 0.0447(12) 0.0627(13) 0.0563(12) -0.0229(10) 0.0226(10) -0.0120(10)
Mn2 0.0455(12) 0.0656(14) 0.0606(13) -0.0230(11) 0.0251(10) -0.0072(10)
Si1 0.0380(18) 0.0412(17) 0.0494(19) -0.0023(14) 0.0198(15) -0.0036(14)
O1 0.057(6) 0.067(6) 0.054(6) -0.023(5) 0.030(5) -0.018(5)
O2 0.049(6) 0.075(7) 0.054(6) -0.013(5) 0.034(5) -0.016(5)
O3 0.061(7) 0.063(6) 0.071(7) -0.025(5) 0.036(6) -0.017(5)
O4 0.058(7) 0.053(6) 0.088(8) -0.033(6) 0.034(6) -0.020(5)
O5 0.044(6) 0.071(7) 0.069(7) -0.027(6) 0.020(5) 0.001(5)
O6 0.041(5) 0.072(7) 0.062(6) -0.015(5) 0.019(5) 0.002(5)
O7 0.059(7) 0.096(9) 0.047(6) -0.029(6) 0.021(5) -0.019(6)
O8 0.072(8) 0.083(8) 0.080(8) -0.027(7) 0.043(7) -0.011(6)
O9 0.062(7) 0.087(8) 0.072(7) -0.008(6) 0.031(6) -0.017(6)
O10 0.074(8) 0.073(8) 0.079(8) -0.019(7) 0.017(7) -0.025(6)
O11 0.083(9) 0.060(7) 0.096(10) -0.032(7) 0.030(8) -0.006(6)
O12 0.056(7) 0.096(9) 0.082(9) -0.002(7) 0.034(7) -0.003(6)
O13 0.061(6) 0.067(6) 0.049(5) -0.010(5) 0.029(5) -0.016(5)
O14 0.056(6) 0.075(7) 0.055(6) -0.018(5) 0.028(5) -0.008(5)
O15 0.065(7) 0.058(6) 0.085(8) -0.013(6) 0.035(6) -0.017(5)
O16 0.055(6) 0.073(7) 0.075(7) -0.038(6) 0.033(6) -0.035(5)
O17 0.055(7) 0.083(8) 0.079(8) -0.022(7) 0.028(6) -0.009(6)
O18 0.054(6) 0.060(6) 0.079(7) -0.027(6) 0.029(6) -0.024(5)
O19 0.063(7) 0.058(6) 0.071(7) -0.031(5) 0.039(6) -0.025(5)
O20 0.051(6) 0.065(6) 0.071(7) -0.026(5) 0.036(5) -0.018(5)
O21 0.055(6) 0.055(6) 0.067(6) -0.025(5) 0.037(5) -0.020(5)
O22 0.080(8) 0.053(6) 0.063(6) -0.005(5) 0.044(6) -0.015(5)
O23 0.044(6) 0.096(9) 0.047(5) -0.010(6) 0.014(5) -0.014(6)
O24 0.049(6) 0.090(8) 0.063(6) -0.019(6) 0.028(5) -0.018(6)
O25 0.048(6) 0.066(6) 0.068(7) -0.018(5) 0.028(5) -0.020(5)
O26 0.058(7) 0.058(6) 0.073(7) -0.007(5) 0.018(6) -0.023(5)
O27 0.054(7) 0.055(6) 0.082(8) -0.014(5) 0.022(6) -0.016(5)
O28 0.071(8) 0.083(8) 0.063(7) -0.010(6) 0.034(6) -0.019(6)
O29 0.054(7) 0.098(9) 0.077(8) -0.016(7) 0.037(6) -0.014(6)
O30 0.058(7) 0.083(8) 0.089(9) 0.011(7) 0.033(7) -0.017(6)
O31 0.062(7) 0.078(8) 0.066(7) 0.001(6) 0.027(6) -0.021(6)
O32 0.087(9) 0.082(9) 0.072(8) 0.006(7) 0.035(7) -0.023(7)
O33 0.072(9) 0.113(11) 0.086(9) -0.002(8) 0.048(8) -0.026(8)
O34 0.082(10) 0.077(9) 0.112(11) -0.013(8) 0.046(9) -0.028(7)
O35 0.045(6) 0.062(6) 0.054(6) -0.021(5) 0.019(5) -0.011(4)
O36 0.075(8) 0.075(8) 0.072(8) -0.022(6) 0.031(7) -0.007(6)
O37 0.060(8) 0.089(9) 0.080(8) -0.029(7) 0.019(6) -0.002(6)
O38 0.095(10) 0.074(8) 0.082(9) -0.039(7) 0.031(8) -0.011(7)
O39 0.069(8) 0.074(8) 0.074(8) -0.019(6) 0.016(6) -0.001(6)

loop_
_atom_type_symbol
_atom_type_description
_atom_type_scat_dispersion_real
_atom_type_scat_dispersion_imag
_atom_type_scat_source
W W -0.8490 6.8722 'International Tables Vol C Tables 4.2.6.8 and 6.1.1.4'
Gd Gd -0.1653 3.9035 'International Tables Vol C Tables 4.2.6.8 and 6.1.1.4'
Fe Fe 0.3463 0.8444 'International Tables Vol C Tables 4.2.6.8 and 6.1.1.4'
Mn Mn 0.3368 0.7283 'International Tables Vol C Tables 4.2.6.8 and 6.1.1.4'
Si Si 0.0817 0.0704 'International Tables Vol C Tables 4.2.6.8 and 6.1.1.4'
O O 0.0106 0.0060 'International Tables Vol C Tables 4.2.6.8 and 6.1.1.4'
N N 0.0061 0.0033 'International Tables Vol C Tables 4.2.6.8 and 6.1.1.4'
C C 0.0033 0.0016 'International Tables Vol C Tables 4.2.6.8 and 6.1.1.4'

loop_
_geom_angle_atom_site_label_1
_geom_angle_atom_site_label_2
_geom_angle_atom_site_label_3
_geom_angle
_geom_angle_site_symmetry_1
_geom_angle_site_symmetry_3
O7 W1 O23 102.1(5) . .
O7 W1 O13 98.8(5) . .
O23 W1 O13 88.0(5) . .
O7 W1 O18 104.6(5) . .
O23 W1 O18 86.9(5) . .
O13 W1 O18 156.6(5) . .
O7 W1 O1 97.5(5) . .
O23 W1 O1 160.3(4) . .
O13 W1 O1 87.8(5) . .
O18 W1 O1 89.5(5) . .
O7 W1 O19 168.2(6) . .
O23 W1 O19 85.9(4) . .
O13 W1 O19 72.7(4) . .
O18 W1 O19 84.2(4) . .
O1 W1 O19 74.5(4) . .
O8 W2 O14 103.2(6) . .
O8 W2 O24 104.3(6) . .
O14 W2 O24 86.9(5) . .
O8 W2 O13 101.3(6) . .
O14 W2 O13 155.5(5) . .
O24 W2 O13 88.3(5) . .
O8 W2 O2 94.5(6) . .
O14 W2 O2 88.4(5) . .
O24 W2 O2 161.2(5) . .
O13 W2 O2 88.5(5) . .
O8 W2 O19 168.0(5) . .
O14 W2 O19 82.4(4) . .
O24 W2 O19 86.4(5) . .
O13 W2 O19 73.3(4) . .
O2 W2 O19 74.9(4) . .
O8 W2 Mn2 65.2(5) . 7_655
O14 W2 Mn2 107.3(4) . 7_655
O24 W2 Mn2 163.7(3) . 7_655
O13 W2 Mn2 82.0(3) . 7_655
O2 W2 Mn2 32.1(3) . 7_655
O19 W2 Mn2 103.1(3) . 7_655
O9 W3 O3 102.3(6) . .
O9 W3 O14 102.6(5) . .
O3 W3 O14 93.8(5) . .
O9 W3 O15 96.8(6) . .
O3 W3 O15 89.5(5) . .
O14 W3 O15 159.2(5) . .
O9 W3 O25 100.4(5) . .
O3 W3 O25 157.1(5) . .
O14 W3 O25 84.0(5) . .
O15 W3 O25 85.1(5) . .
O9 W3 O20 171.7(5) . .
O3 W3 O20 77.0(5) . .
O14 W3 O20 85.8(4) . .
O15 W3 O20 74.9(5) . .
O25 W3 O20 80.1(4) . .
O9 W3 Mn1 136.0(4) . .
O3 W3 Mn1 34.0(4) . .
O14 W3 Mn1 89.1(3) . .
O15 W3 Mn1 82.1(4) . .
O25 W3 Mn1 123.1(3) . .
O20 W3 Mn1 43.0(3) . .
O10 W4 O4 103.0(6) . .
O10 W4 O26 98.4(6) . .
O4 W4 O26 157.0(5) . .
O10 W4 O15 100.2(6) . .
O4 W4 O15 93.8(5) . .
O26 W4 O15 90.4(6) . .
O10 W4 O16 99.7(6) . .
O4 W4 O16 84.5(5) . .
O26 W4 O16 83.8(5) . .
O15 W4 O16 159.8(4) . .
O10 W4 O20 174.3(6) . .
O4 W4 O20 76.4(4) . .
O26 W4 O20 83.1(4) . .
O15 W4 O20 74.2(4) . .
O16 W4 O20 85.9(4) . .
O10 W4 Mn1 136.3(5) . .
O4 W4 Mn1 34.0(3) . .
O26 W4 Mn1 125.2(3) . .
O15 W4 Mn1 81.4(3) . .
O16 W4 Mn1 86.2(3) . .
O20 W4 Mn1 42.5(3) . .
O10 W4 Gd1 94.7(5) . .
O4 W4 Gd1 43.1(4) . .
O26 W4 Gd1 127.3(4) . .
O15 W4 Gd1 136.8(4) . .
O16 W4 Gd1 43.6(4) . .
O20 W4 Gd1 88.7(2) . .
Mn1 W4 Gd1 60.51(4) . .
O11 W5 O27 101.2(6) . .
O11 W5 O5 101.4(6) . .
O27 W5 O5 156.6(5) . .
O11 W5 O17 98.2(6) . .
O27 W5 O17 89.3(5) . .
O5 W5 O17 93.4(5) . .
O11 W5 O16 100.9(6) . .
O27 W5 O16 86.7(5) . .
O5 W5 O16 83.2(5) . .
O17 W5 O16 161.0(5) . .
O11 W5 O21 171.1(5) . .
O27 W5 O21 83.7(4) . .
O5 W5 O21 74.6(4) . .
O17 W5 O21 74.4(5) . .
O16 W5 O21 86.6(4) . .
O11 W5 Gd1 93.8(5) . .
O27 W5 Gd1 130.4(4) . .
O5 W5 Gd1 41.8(3) . .
O17 W5 Gd1 135.1(4) . .
O16 W5 Gd1 43.9(3) . .
O21 W5 Gd1 88.4(3) . .
O12 W6 O6 102.6(6) . .
O12 W6 O18 100.7(6) . .
O6 W6 O18 94.6(5) . .
O12 W6 O17 98.4(6) . .
O6 W6 O17 91.1(5) . .
O18 W6 O17 158.3(5) . .
O12 W6 O28 101.4(6) . .
O6 W6 O28 155.9(5) . .
O18 W6 O28 82.7(5) . .
O17 W6 O28 83.6(5) . .
O12 W6 O21 173.2(6) . .
O6 W6 O21 76.5(4) . .
O18 W6 O21 86.1(4) . .
O17 W6 O21 74.9(5) . .
O28 W6 O21 79.4(5) . .
O12 W6 Mn2 136.2(5) . .
O6 W6 Mn2 33.8(3) . .
O18 W6 Mn2 90.0(4) . .
O17 W6 Mn2 83.2(4) . .
O28 W6 Mn2 122.1(4) . .
O21 W6 Mn2 42.8(3) . .
O32 W7 O28 105.1(7) . .
O32 W7 O31 99.0(6) . .
O28 W7 O31 91.3(5) . .
O32 W7 O23 101.4(5) . .
O28 W7 O23 86.2(5) . .
O31 W7 O23 159.3(5) . .
O32 W7 O29 98.4(6) . .
O28 W7 O29 156.3(6) . .
O31 W7 O29 87.4(6) . .
O23 W7 O29 86.7(5) . .
O32 W7 O22 168.5(5) . .
O28 W7 O22 85.0(5) . .
O31 W7 O22 74.9(5) . .
O23 W7 O22 84.4(4) . .
O29 W7 O22 71.9(5) . .
O33 W8 O25 103.0(6) . .
O33 W8 O24 100.9(6) . .
O25 W8 O24 87.0(5) . .
O33 W8 O30 97.8(6) . .
O25 W8 O30 89.9(5) . .
O24 W8 O30 161.3(5) . .
O33 W8 O29 100.8(6) . .
O25 W8 O29 156.2(5) . .
O24 W8 O29 88.9(6) . .
O30 W8 O29 86.5(6) . .
O33 W8 O22 170.3(6) . .
O25 W8 O22 83.8(5) . .
O24 W8 O22 86.1(4) . .
O30 W8 O22 75.2(5) . .
O29 W8 O22 72.4(5) . .
O34 W9 O26 101.5(6) . .
O34 W9 O30 101.1(6) . .
O26 W9 O30 91.7(6) . .
O34 W9 O31 101.2(7) . .
O26 W9 O31 157.0(5) . .
O30 W9 O31 87.7(6) . .
O34 W9 O27 101.8(6) . .
O26 W9 O27 85.2(5) . .
O30 W9 O27 157.0(5) . .
O31 W9 O27 86.4(5) . .
O34 W9 O22 171.4(6) . .
O26 W9 O22 85.3(4) . .
O30 W9 O22 73.1(4) . .
O31 W9 O22 72.6(5) . .
O27 W9 O22 84.0(4) . .
O37 Gd1 O35 86.4(4) . .
O37 Gd1 O39 80.7(5) . .
O35 Gd1 O39 144.2(4) . .
O37 Gd1 O38 118.4(5) . .
O35 Gd1 O38 141.4(4) . .
O39 Gd1 O38 72.8(5) . .
O37 Gd1 O36 73.7(5) . .
O35 Gd1 O36 82.7(4) . .
O39 Gd1 O36 124.3(5) . .
O38 Gd1 O36 77.5(5) . .
O37 Gd1 O5 143.4(5) . .
O35 Gd1 O5 67.0(4) . .
O39 Gd1 O5 135.3(5) . .
O38 Gd1 O5 76.7(4) . .
O36 Gd1 O5 78.3(4) . .
O37 Gd1 O16 142.6(5) . .
O35 Gd1 O16 84.4(4) . .
O39 Gd1 O16 86.0(4) . .
O38 Gd1 O16 90.1(5) . .
O36 Gd1 O16 140.2(4) . .
O5 Gd1 O16 62.0(4) . .
O37 Gd1 O4 80.6(5) . .
O35 Gd1 O4 65.4(3) . .
O39 Gd1 O4 79.6(4) . .
O38 Gd1 O4 142.4(5) . .
O36 Gd1 O4 140.0(4) . .
O5 Gd1 O4 108.1(4) . .
O16 Gd1 O4 62.7(4) . .
O37 Gd1 Mn2 112.5(3) . .
O35 Gd1 Mn2 32.4(3) . .
O39 Gd1 Mn2 161.3(4) . .
O38 Gd1 Mn2 109.4(3) . .
O36 Gd1 Mn2 73.5(3) . .
O5 Gd1 Mn2 35.3(3) . .
O16 Gd1 Mn2 75.5(2) . .
O4 Gd1 Mn2 89.3(2) . .
O37 Gd1 Mn1 78.5(3) . .
O35 Gd1 Mn1 31.1(3) . .
O39 Gd1 Mn1 113.1(3) . .
O38 Gd1 Mn1 163.1(4) . .
O36 Gd1 Mn1 108.9(3) . .
O5 Gd1 Mn1 89.1(2) . .
O16 Gd1 Mn1 75.0(3) . .
O4 Gd1 Mn1 34.7(2) . .
Mn2 Gd1 Mn1 59.67(6) . .
O37 Gd1 W5 166.3(3) . .
O35 Gd1 W5 80.4(3) . .
O39 Gd1 W5 108.3(4) . .
O38 Gd1 W5 74.7(4) . .
O36 Gd1 W5 107.6(3) . .
O5 Gd1 W5 30.8(3) . .
O16 Gd1 W5 32.9(3) . .
O4 Gd1 W5 90.8(3) . .
Mn2 Gd1 W5 56.40(5) . .
Mn1 Gd1 W5 88.39(5) . .
O37 Gd1 W4 109.1(4) . .
O35 Gd1 W4 78.8(3) . .
O39 Gd1 W4 74.3(4) . .
O38 Gd1 W4 115.1(4) . .
O36 Gd1 W4 161.0(3) . .
O5 Gd1 W4 90.5(3) . .
O16 Gd1 W4 33.5(3) . .
O4 Gd1 W4 30.6(3) . .
Mn2 Gd1 W4 88.43(5) . .
Mn1 Gd1 W4 54.99(4) . .
W5 Gd1 W4 65.19(2) . .
O1 Fe1 O1 180.0 . 7_655
O1 Fe1 O2 92.6(4) . 7_655
O1 Fe1 O2 87.4(4) 7_655 7_655
O1 Fe1 O2 87.4(4) . .
O1 Fe1 O2 92.6(4) 7_655 .
O2 Fe1 O2 180.0 7_655 .
O1 Fe1 O19 98.4(4) . 7_655
O1 Fe1 O19 81.6(4) 7_655 7_655
O2 Fe1 O19 81.8(4) 7_655 7_655
O2 Fe1 O19 98.2(4) . 7_655
O1 Fe1 O19 81.6(4) . .
O1 Fe1 O19 98.4(4) 7_655 .
O2 Fe1 O19 98.2(4) 7_655 .
O2 Fe1 O19 81.8(4) . .
O19 Fe1 O19 180.0 7_655 .
O35 Mn1 O1 93.9(5) . 7_655
O35 Mn1 O3 176.3(5) . .
O1 Mn1 O3 89.2(5) 7_655 .
O35 Mn1 O4 86.8(5) . .
O1 Mn1 O4 178.8(6) 7_655 .
O3 Mn1 O4 90.2(5) . .
O35 Mn1 O20 98.8(5) . .
O1 Mn1 O20 101.0(4) 7_655 .
O3 Mn1 O20 78.5(5) . .
O4 Mn1 O20 79.9(5) . .
O35 Mn1 W3 146.1(4) . .
O1 Mn1 W3 94.0(3) 7_655 .
O3 Mn1 W3 31.3(4) . .
O4 Mn1 W3 85.9(4) . .
O20 Mn1 W3 47.3(3) . .
O35 Mn1 W4 94.8(4) . .
O1 Mn1 W4 148.5(3) 7_655 .
O3 Mn1 W4 81.6(4) . .
O4 Mn1 W4 32.3(4) . .
O20 Mn1 W4 47.7(3) . .
W3 Mn1 W4 63.16(5) . .
O35 Mn1 Gd1 40.5(3) . .
O1 Mn1 Gd1 133.6(3) 7_655 .
O3 Mn1 Gd1 136.8(3) . .
O4 Mn1 Gd1 47.0(3) . .
O20 Mn1 Gd1 95.5(3) . .
W3 Mn1 Gd1 127.66(8) . .
W4 Mn1 Gd1 64.51(5) . .
O35 Mn2 O2 93.6(5) . 7_655
O35 Mn2 O6 176.6(5) . .
O2 Mn2 O6 89.6(5) 7_655 .
O35 Mn2 O5 87.8(5) . .
O2 Mn2 O5 178.5(6) 7_655 .
O6 Mn2 O5 89.0(5) . .
O35 Mn2 O21 99.5(5) . .
O2 Mn2 O21 100.3(4) 7_655 .
O6 Mn2 O21 78.8(5) . .
O5 Mn2 O21 79.0(5) . .
O35 Mn2 W6 146.6(4) . .
O2 Mn2 W6 94.2(3) 7_655 .
O6 Mn2 W6 31.7(4) . .
O5 Mn2 W6 84.3(4) . .
O21 Mn2 W6 47.1(3) . .
O35 Mn2 W2 88.5(4) . 7_655
O2 Mn2 W2 33.4(3) 7_655 7_655
O6 Mn2 W2 94.8(4) . 7_655
O5 Mn2 W2 147.2(4) . 7_655
O21 Mn2 W2 133.7(3) . 7_655
W6 Mn2 W2 114.86(7) . 7_655
O35 Mn2 Gd1 42.3(3) . .
O2 Mn2 Gd1 135.0(4) 7_655 .
O6 Mn2 Gd1 134.7(3) . .
O5 Mn2 Gd1 46.5(3) . .
O21 Mn2 Gd1 96.8(3) . .
W6 Mn2 Gd1 126.95(9) . .
W2 Mn2 Gd1 117.76(8) 7_655 .
O20 Si1 O21 110.2(6) . .
O20 Si1 O19 109.0(6) . .
O21 Si1 O19 108.6(6) . .
O20 Si1 O22 108.1(6) . .
O21 Si1 O22 108.6(7) . .
O19 Si1 O22 112.3(6) . .
Mn1 O1 W1 114.8(5) 7_655 .
Mn1 O1 Fe1 126.0(7) 7_655 .
W1 O1 Fe1 110.7(5) . .
Mn2 O2 W2 114.5(5) 7_655 .
Mn2 O2 Fe1 127.0(5) 7_655 .
W2 O2 Fe1 110.1(6) . .
W3 O3 Mn1 114.7(7) . .
W4 O4 Mn1 113.6(6) . .
W4 O4 Gd1 106.3(5) . .
Mn1 O4 Gd1 98.4(4) . .
W5 O5 Mn2 115.4(5) . .
W5 O5 Gd1 107.4(5) . .
Mn2 O5 Gd1 98.2(5) . .
W6 O6 Mn2 114.5(6) . .
W2 O13 W1 124.9(5) . .
W2 O14 W3 152.9(7) . .
W4 O15 W3 119.8(6) . .
W5 O16 W4 146.7(6) . .
W5 O16 Gd1 103.2(4) . .
W4 O16 Gd1 102.9(6) . .
W5 O17 W6 119.7(7) . .
W6 O18 W1 152.7(6) . .
Si1 O19 Fe1 127.3(6) . .
Si1 O19 W2 122.8(6) . .
Fe1 O19 W2 93.2(4) . .
Si1 O19 W1 121.4(7) . .
Fe1 O19 W1 93.1(4) . .
W2 O19 W1 89.1(3) . .
Si1 O20 Mn1 120.9(6) . .
Si1 O20 W3 126.4(6) . .
Mn1 O20 W3 89.6(5) . .
Si1 O20 W4 128.2(7) . .
Mn1 O20 W4 89.8(4) . .
W3 O20 W4 90.5(4) . .
Si1 O21 Mn2 120.8(7) . .
Si1 O21 W6 128.1(6) . .
Mn2 O21 W6 90.1(4) . .
Si1 O21 W5 125.9(5) . .
Mn2 O21 W5 90.9(4) . .
W6 O21 W5 90.2(4) . .
Si1 O22 W8 124.3(7) . .
Si1 O22 W7 123.8(6) . .
W8 O22 W7 93.8(4) . .
Si1 O22 W9 123.9(6) . .
W8 O22 W9 90.9(4) . .
W7 O22 W9 90.7(4) . .
W1 O23 W7 149.3(7) . .
W2 O24 W8 149.6(7) . .
W8 O25 W3 151.6(6) . .
W9 O26 W4 154.3(7) . .
W5 O27 W9 151.8(7) . .
W7 O28 W6 153.9(8) . .
W8 O29 W7 121.9(7) . .
W8 O30 W9 120.8(6) . .
W7 O31 W9 121.8(7) . .
Mn2 O35 Mn1 129.5(6) . .
Mn2 O35 Gd1 105.3(5) . .
Mn1 O35 Gd1 108.3(4) . .
C2 O36 Gd1 134.8(13) . .
C4 O37 Gd1 134.1(13) . .
C7 O38 Gd1 130.3(15) . .
C9 O39 Gd1 130.9(14) . .
O36 C2 C3 121(2) . .
O36 C2 C1 117.0(19) . .
C3 C2 C1 122(2) . .
C2 C3 C4 134(2) . .
C3 C4 O37 121(2) . .
C3 C4 C5 128(2) . .
O37 C4 C5 110(2) . .
O38 C7 C8 126(2) . .
O38 C7 C6 117(2) . .
C8 C7 C6 117(2) . .
C9 C8 C7 121(2) . .
O39 C9 C8 129(2) . .
O39 C9 C10 108(2) . .
C8 C9 C10 122(2) . .
C101 N101 C111 114(2) . .
C101 N101 C131 103(2) . .
C111 N101 C131 113(2) . .
C101 N101 C121 112(2) . .
C111 N101 C121 107(2) . .
C131 N101 C121 108(2) . .
N101 C101 C102 117(2) . .
C103 C102 C101 106(3) . .
C102 C103 C104 107(4) . .
N101 C111 C112 114(2) . .
C111 C112 C113 103(2) . .
C114 C113 C112 97(3) . .
N101 C121 C122 117(2) . .
C123 C122 C121 101(3) . .
C122 C123 C124 97(4) . .
N101 C131 C132 113(3) . .
C131 C132 C133 110(3) . .
C132 C133 C134 108(3) . .
C211 N201 C201 124(3) . .
C211 N201 C231 106(3) . .
C201 N201 C231 102(3) . .
C211 N201 C221 113(3) . .
C201 N201 C221 99(3) . .
C231 N201 C221 112(3) . .
C202 C201 N201 111(4) . .
C201 C202 C203 109(4) . .
C204 C203 C202 105(4) . .
N201 C211 C212 97(3) . .
C303 C302 C301 104(7) . .
C211 C212 C213 85(3) . .
C214 C213 C212 96(3) . .
C222 C221 N201 112(4) . .
C221 C222 C223 124(4) . .
C224 C223 C222 114(4) . .
C232 C231 N201 114(3) . .
C231 C232 C233 101(3) . .
C234 C233 C232 117(3) . .
C311 N301 C331 139(8) . .
C311 N301 C301 114(7) . .
C331 N301 C301 95(7) . .
C311 N301 C321 100(6) . .
C331 N301 C321 91(6) . .
C301 N301 C321 116(7) . .
N301 C301 C302 114(7) . .
C302 C303 C304 121(7) . .
N301 C311 C312 101(6) . .
C313 C312 C311 112(7) . .
C312 C313 C314 132(8) . .
N301 C321 C322 126(7) . .
C321 C322 C323 102(6) . .
C324 C323 C322 122(7) . .
N301 C331 C332 104(6) . .
C331 C332 C333 128(8) . .
C334 C333 C332 151(9) . .
C401 N401 C401 180.0 5_655 .
C401 N401 C411 102(4) 5_655 5_655
C401 N401 C411 78(4) . 5_655
C401 N401 C411 78(4) 5_655 .
C401 N401 C411 102(4) . .
C411 N401 C411 180.0 5_655 .
N401 C401 C402 109(5) . .
N401 C401 C411 51.0(19) . 5_655
C402 C401 C411 136(6) . 5_655
C403 C402 C401 95(5) . .
C402 C403 C404 119(6) . .
N401 C411 C412 121(5) . .
N401 C411 C401 50.9(19) . 5_655
C412 C411 C401 122(6) . 5_655
C413 C412 C411 117(6) . .
C412 C413 C414 85(5) . .
C12 C11 N11 166(5) . .
N21 C21 C22 125(3) . .

loop_
_geom_bond_atom_site_label_1
_geom_bond_atom_site_label_2
_geom_bond_distance
_geom_bond_site_symmetry_2
W1 O7 1.714(11) .
W1 O23 1.885(13) .
W1 O13 1.919(12) .
W1 O18 1.937(12) .
W1 O1 1.955(12) .
W1 O19 2.420(11) .
W2 O8 1.734(12) .
W2 O14 1.881(11) .
W2 O24 1.900(13) .
W2 O13 1.901(12) .
W2 O2 1.959(10) .
W2 O19 2.407(11) .
W2 Mn2 3.239(3) 7_655
W3 O9 1.708(13) .
W3 O3 1.816(12) .
W3 O14 1.932(11) .
W3 O15 1.940(11) .
W3 O25 1.990(12) .
W3 O20 2.337(11) .
W3 Mn1 3.179(2) .
W4 O10 1.686(12) .
W4 O4 1.875(13) .
W4 O26 1.917(13) .
W4 O15 1.928(13) .
W4 O16 2.007(12) .
W4 O20 2.374(10) .
W4 Mn1 3.212(3) .
W4 Gd1 3.5396(12) .
W5 O11 1.720(12) .
W5 O27 1.885(13) .
W5 O5 1.886(13) .
W5 O17 1.907(13) .
W5 O16 1.960(13) .
W5 O21 2.389(10) .
W5 Gd1 3.5140(13) .
W6 O12 1.671(13) .
W6 O6 1.838(12) .
W6 O18 1.874(11) .
W6 O17 1.959(12) .
W6 O28 2.019(12) .
W6 O21 2.330(11) .
W6 Mn2 3.181(3) .
W7 O32 1.744(14) .
W7 O28 1.832(12) .
W7 O31 1.900(12) .
W7 O23 1.946(13) .
W7 O29 1.951(12) .
W7 O22 2.325(13) .
W8 O33 1.747(13) .
W8 O25 1.880(12) .
W8 O24 1.917(13) .
W8 O30 1.919(14) .
W8 O29 1.926(14) .
W8 O22 2.318(11) .
W9 O34 1.742(14) .
W9 O26 1.905(12) .
W9 O30 1.941(15) .
W9 O31 1.942(12) .
W9 O27 1.943(13) .
W9 O22 2.393(11) .
Gd1 O37 2.315(16) .
Gd1 O35 2.336(10) .
Gd1 O39 2.341(13) .
Gd1 O38 2.367(14) .
Gd1 O36 2.378(14) .
Gd1 O5 2.454(11) .
Gd1 O16 2.503(13) .
Gd1 O4 2.521(12) .
Gd1 Mn2 3.348(2) .
Gd1 Mn1 3.413(2) .
Fe1 O1 2.019(11) .
Fe1 O1 2.019(11) 7_655
Fe1 O2 2.021(10) 7_655
Fe1 O2 2.021(10) .
Fe1 O19 2.071(12) 7_655
Fe1 O19 2.071(12) .
Mn1 O35 1.860(11) .
Mn1 O1 1.911(10) 7_655
Mn1 O3 1.957(11) .
Mn1 O4 1.963(10) .
Mn1 O20 2.169(12) .
Mn2 O35 1.859(11) .
Mn2 O2 1.892(11) 7_655
Mn2 O6 1.944(11) .
Mn2 O5 1.954(11) .
Mn2 O21 2.160(11) .
Mn2 W2 3.239(3) 7_655
Si1 O20 1.584(12) .
Si1 O21 1.598(11) .
Si1 O19 1.613(10) .
Si1 O22 1.617(11) .
O1 Mn1 1.911(10) 7_655
O2 Mn2 1.892(11) 7_655
O36 C2 1.28(2) .
O37 C4 1.34(3) .
O38 C7 1.28(3) .
O39 C9 1.31(3) .
C1 C2 1.51(3) .
C2 C3 1.34(3) .
C3 C4 1.34(3) .
C4 C5 1.52(4) .
C6 C7 1.52(3) .
C7 C8 1.45(3) .
C8 C9 1.32(3) .
C9 C10 1.59(4) .
N101 C101 1.47(4) .
N101 C111 1.50(3) .
N101 C131 1.51(4) .
N101 C121 1.54(4) .
C101 C102 1.58(4) .
C102 C103 1.54(5) .
C103 C104 1.55(6) .
C111 C112 1.61(4) .
C112 C113 1.64(4) .
C113 C114 1.58(5) .
C121 C122 1.71(4) .
C122 C123 1.47(5) .
C123 C124 1.65(7) .
C131 C132 1.55(5) .
C132 C133 1.63(5) .
C133 C134 1.69(6) .
N201 C211 1.47(5) .
N201 C201 1.67(5) .
N201 C231 1.67(5) .
N201 C221 1.67(5) .
C201 C202 1.30(5) .
C202 C203 1.62(6) .
C203 C204 1.37(5) .
C211 C212 1.60(6) .
C302 C303 1.44(9) .
C302 C301 1.83(10) .
C212 C213 1.84(6) .
C213 C214 1.77(6) .
C221 C222 1.39(6) .
C222 C223 1.69(6) .
C223 C224 1.41(6) .
C231 C232 1.577(19) .
C232 C233 1.579(19) .
C233 C234 1.565(19) .
N301 C311 1.53(2) .
N301 C331 1.54(2) .
N301 C301 1.55(2) .
N301 C321 1.55(2) .
C303 C304 1.46(9) .
C311 C312 1.57(2) .
C312 C313 1.56(2) .
C313 C314 1.57(2) .
C321 C322 1.57(2) .
C322 C323 1.57(2) .
C323 C324 1.57(2) .
C331 C332 1.57(2) .
C332 C333 1.57(2) .
C333 C334 1.57(2) .
N401 C401 1.54(2) 5_655
N401 C401 1.54(2) .
N401 C411 1.54(2) 5_655
N401 C411 1.54(2) .
C401 C402 1.58(2) .
C401 C411 1.94(7) 5_655
C402 C403 1.55(2) .
C403 C404 1.57(2) .
C411 C412 1.56(2) .
C411 C401 1.94(7) 5_655
C412 C413 1.56(2) .
C413 C414 1.57(2) .
C11 C12 1.07(5) .
C11 N11 1.53(5) .
C21 N21 1.410(18) .
C21 C22 1.554(19) .

loop_
_geom_torsion_atom_site_label_1
_geom_torsion_atom_site_label_2
_geom_torsion_atom_site_label_3
_geom_torsion_atom_site_label_4
_geom_torsion
_geom_torsion_site_symmetry_1
_geom_torsion_site_symmetry_4
O9 W3 O3 Mn1 -173.5(6) . .
O14 W3 O3 Mn1 82.7(6) . .
O15 W3 O3 Mn1 -76.6(6) . .
O25 W3 O3 Mn1 -0.6(15) . .
O20 W3 O3 Mn1 -2.0(5) . .
O10 W4 O4 Mn1 170.0(7) . .
O26 W4 O4 Mn1 -31.5(17) . .
O15 W4 O4 Mn1 68.5(7) . .
O16 W4 O4 Mn1 -91.3(6) . .
O20 W4 O4 Mn1 -4.2(5) . .
Gd1 W4 O4 Mn1 -107.1(8) . .
O10 W4 O4 Gd1 -83.0(7) . .
O26 W4 O4 Gd1 75.6(14) . .
O15 W4 O4 Gd1 175.6(5) . .
O16 W4 O4 Gd1 15.8(4) . .
O20 W4 O4 Gd1 102.9(5) . .
Mn1 W4 O4 Gd1 107.1(8) . .
O11 W5 O5 Mn2 -168.9(7) . .
O27 W5 O5 Mn2 26.2(15) . .
O17 W5 O5 Mn2 -69.9(6) . .
O16 W5 O5 Mn2 91.3(6) . .
O21 W5 O5 Mn2 2.9(5) . .
Gd1 W5 O5 Mn2 108.3(7) . .
O11 W5 O5 Gd1 82.8(6) . .
O27 W5 O5 Gd1 -82.1(12) . .
O17 W5 O5 Gd1 -178.2(5) . .
O16 W5 O5 Gd1 -17.0(4) . .
O21 W5 O5 Gd1 -105.4(5) . .
O12 W6 O6 Mn2 174.9(7) . .
O18 W6 O6 Mn2 -83.1(6) . .
O17 W6 O6 Mn2 76.0(6) . .
O28 W6 O6 Mn2 -0.7(16) . .
O21 W6 O6 Mn2 1.8(5) . .
O8 W2 O14 W3 -133.9(14) . .
O24 W2 O14 W3 -29.9(14) . .
O13 W2 O14 W3 49(2) . .
O2 W2 O14 W3 131.9(14) . .
O19 W2 O14 W3 56.9(13) . .
Mn2 W2 O14 W3 158.3(12) 7_655 .
O12 W6 O18 W1 -132.5(17) . .
O6 W6 O18 W1 123.7(17) . .
O17 W6 O18 W1 19(3) . .
O28 W6 O18 W1 -32.2(17) . .
O21 W6 O18 W1 47.6(17) . .
Mn2 W6 O18 W1 90.2(17) . .
O20 Si1 O19 Fe1 -60.4(9) . .
O21 Si1 O19 Fe1 59.7(10) . .
O22 Si1 O19 Fe1 179.8(7) . .
O20 Si1 O19 W2 64.6(9) . .
O21 Si1 O19 W2 -175.3(7) . .
O22 Si1 O19 W2 -55.2(10) . .
O20 Si1 O19 W1 176.5(6) . .
O21 Si1 O19 W1 -63.4(8) . .
O22 Si1 O19 W1 56.7(8) . .
O21 Si1 O20 Mn1 -60.4(8) . .
O19 Si1 O20 Mn1 58.7(8) . .
O22 Si1 O20 Mn1 -179.0(6) . .
O21 Si1 O20 W3 -176.0(6) . .
O19 Si1 O20 W3 -57.0(9) . .
O22 Si1 O20 W3 65.4(9) . .
O21 Si1 O20 W4 57.5(9) . .
O19 Si1 O20 W4 176.5(6) . .
O22 Si1 O20 W4 -61.1(8) . .
O20 Si1 O21 Mn2 59.2(8) . .
O19 Si1 O21 Mn2 -60.1(8) . .
O22 Si1 O21 Mn2 177.5(6) . .
O20 Si1 O21 W6 177.3(7) . .
O19 Si1 O21 W6 57.9(9) . .
O22 Si1 O21 W6 -64.5(8) . .
O20 Si1 O21 W5 -57.8(9) . .
O19 Si1 O21 W5 -177.1(7) . .
O22 Si1 O21 W5 60.5(9) . .
O20 Si1 O22 W8 -60.0(8) . .
O21 Si1 O22 W8 -179.6(6) . .
O19 Si1 O22 W8 60.3(9) . .
O20 Si1 O22 W7 176.5(6) . .
O21 Si1 O22 W7 56.9(8) . .
O19 Si1 O22 W7 -63.2(9) . .
O20 Si1 O22 W9 58.7(9) . .
O21 Si1 O22 W9 -60.9(9) . .
O19 Si1 O22 W9 179.0(7) . .
O7 W1 O23 W7 -130.0(12) . .
O13 W1 O23 W7 131.4(13) . .
O18 W1 O23 W7 -25.8(13) . .
O1 W1 O23 W7 54(2) . .
O19 W1 O23 W7 58.7(12) . .
O8 W2 O24 W8 131.4(13) . .
O14 W2 O24 W8 28.6(13) . .
O13 W2 O24 W8 -127.4(14) . .
O2 W2 O24 W8 -47(2) . .
O19 W2 O24 W8 -54.0(13) . .
Mn2 W2 O24 W8 179.6(2) 7_655 .
O33 W8 O25 W3 125.4(14) . .
O24 W8 O25 W3 24.9(14) . .
O30 W8 O25 W3 -136.6(14) . .
O29 W8 O25 W3 -55(2) . .
O22 W8 O25 W3 -61.4(13) . .
O11 W5 O27 W9 -129.6(13) . .
O5 W5 O27 W9 35(2) . .
O17 W5 O27 W9 132.2(13) . .
O16 W5 O27 W9 -29.2(13) . .
O21 W5 O27 W9 57.8(13) . .
Gd1 W5 O27 W9 -24.8(15) . .
O32 W7 O28 W6 -126.5(16) . .
O31 W7 O28 W6 133.8(17) . .
O23 W7 O28 W6 -25.6(16) . .
O29 W7 O28 W6 47(2) . .
O22 W7 O28 W6 59.1(16) . .
O2 Mn2 O35 Mn1 -60.3(8) 7_655 .
O5 Mn2 O35 Mn1 119.2(8) . .
O21 Mn2 O35 Mn1 40.7(8) . .
W6 Mn2 O35 Mn1 43.0(11) . .
W2 Mn2 O35 Mn1 -93.4(7) 7_655 .
Gd1 Mn2 O35 Mn1 130.4(10) . .
O2 Mn2 O35 Gd1 169.2(5) 7_655 .
O5 Mn2 O35 Gd1 -11.2(5) . .
O21 Mn2 O35 Gd1 -89.7(5) . .
W6 Mn2 O35 Gd1 -87.5(6) . .
W2 Mn2 O35 Gd1 136.2(4) 7_655 .
O1 Mn1 O35 Mn2 60.6(8) 7_655 .
O4 Mn1 O35 Mn2 -120.4(8) . .
O20 Mn1 O35 Mn2 -41.1(8) . .
W3 Mn1 O35 Mn2 -42.5(11) . .
W4 Mn1 O35 Mn2 -89.0(7) . .
Gd1 Mn1 O35 Mn2 -129.3(11) . .
O1 Mn1 O35 Gd1 -170.0(5) 7_655 .
O4 Mn1 O35 Gd1 9.0(6) . .
O20 Mn1 O35 Gd1 88.2(5) . .
W3 Mn1 O35 Gd1 86.9(6) . .
W4 Mn1 O35 Gd1 40.3(4) . .
Gd1 O36 C2 C3 -10(3) . .
Gd1 O36 C2 C1 168.2(14) . .
O36 C2 C3 C4 -8(4) . .
C1 C2 C3 C4 175(3) . .
C2 C3 C4 O37 10(4) . .
C2 C3 C4 C5 179(3) . .
Gd1 O37 C4 C3 6(3) . .
Gd1 O37 C4 C5 -165.4(15) . .
Gd1 O38 C7 C8 27(3) . .
Gd1 O38 C7 C6 -158.3(15) . .
O38 C7 C8 C9 4(4) . .
C6 C7 C8 C9 -171(2) . .
Gd1 O39 C9 C8 -12(4) . .
Gd1 O39 C9 C10 158.3(15) . .
C7 C8 C9 O39 -11(4) . .
C7 C8 C9 C10 180(2) . .
C111 N101 C101 C102 -74(3) . .
C131 N101 C101 C102 163(3) . .
C121 N101 C101 C102 47(3) . .
N101 C101 C102 C103 164(3) . .
C101 C102 C103 C104 174(3) . .
C101 N101 C111 C112 -56(3) . .
C131 N101 C111 C112 61(3) . .
C121 N101 C111 C112 179(2) . .
N101 C111 C112 C113 -174(2) . .
C111 C112 C113 C114 176(3) . .
C101 N101 C121 C122 55(3) . .
C111 N101 C121 C122 -179(2) . .
C131 N101 C121 C122 -58(3) . .
N101 C121 C122 C123 -169(3) . .
C121 C122 C123 C124 168(3) . .
C101 N101 C131 C132 175(3) . .
C111 N101 C131 C132 52(3) . .
C121 N101 C131 C132 -66(3) . .
N101 C131 C132 C133 -179(3) . .
C131 C132 C133 C134 -178(3) . .
C211 N201 C201 C202 52(6) . .
C231 N201 C201 C202 -67(5) . .
C221 N201 C201 C202 178(4) . .
N201 C201 C202 C203 -177(3) . .
C201 C202 C203 C204 86(5) . .
C201 N201 C211 C212 31(5) . .
C231 N201 C211 C212 149(3) . .
C221 N201 C211 C212 -88(4) . .
N201 C211 C212 C213 176(3) . .
C211 C212 C213 C214 172(3) . .
C211 N201 C221 C222 -63(5) . .
C201 N201 C221 C222 164(4) . .
C231 N201 C221 C222 57(5) . .
N201 C221 C222 C223 177(4) . .
C221 C222 C223 C224 70(6) . .
C211 N201 C231 C232 159(4) . .
C201 N201 C231 C232 -70(4) . .
C221 N201 C231 C232 35(5) . .
N201 C231 C232 C233 174(3) . .
C231 C232 C233 C234 169(4) . .
C311 N301 C301 C302 -44(10) . .
C331 N301 C301 C302 166(7) . .
C321 N301 C301 C302 72(10) . .
C303 C302 C301 N301 -127(7) . .
C301 C302 C303 C304 -179(6) . .
C331 N301 C311 C312 63(13) . .
C301 N301 C311 C312 -69(9) . .
C321 N301 C311 C312 166(7) . .
N301 C311 C312 C313 175(7) . .
C311 C312 C313 C314 -46(14) . .
C311 N301 C321 C322 166(8) . .
C331 N301 C321 C322 -54(10) . .
C301 N301 C321 C322 42(13) . .
N301 C321 C322 C323 173(8) . .
C321 C322 C323 C324 168(8) . .
C311 N301 C331 C332 17(14) . .
C301 N301 C331 C332 154(7) . .
C321 N301 C331 C332 -90(8) . .
N301 C331 C332 C333 -165(8) . .
C331 C332 C333 C334 179(14) . .
C411 N401 C401 C402 -134(6) 5_655 .
C411 N401 C401 C402 46(6) . .
C411 N401 C401 C411 179.996(1) . 5_655
N401 C401 C402 C403 122(6) . .
C411 C401 C402 C403 69(8) 5_655 .
C401 C402 C403 C404 138(7) . .
C401 N401 C411 C412 -107(7) 5_655 .
C401 N401 C411 C412 73(7) . .
C401 N401 C411 C401 180.000(1) . 5_655
N401 C411 C412 C413 -141(6) . .
C401 C411 C412 C413 158(5) 5_655 .
C411 C412 C413 C414 -147(7) . .

loop_
_platon_squeeze_void_nr
_platon_squeeze_void_average_x
_platon_squeeze_void_average_y
_platon_squeeze_void_average_z
_platon_squeeze_void_volume
_platon_squeeze_void_count_electrons
_platon_squeeze_void_content
1 0.000 0.801 0.250 544 368 ' '
2 0.000 0.216 0.250 17 17 ' '
3 0.000 0.199 0.750 544 401 ' '
4 0.000 0.784 0.750 17 18 ' '
5 0.102 0.190 0.224 13 9 ' '
6 0.102 0.810 0.724 13 7 ' '
7 0.147 0.308 0.184 7 1 ' '
8 0.147 0.692 0.684 7 0 ' '
9 0.192 0.167 0.036 7 5 ' '
10 0.192 0.833 0.536 7 4 ' '
11 0.500 0.301 0.250 544 368 ' '
12 0.500 0.699 0.750 544 401 ' '
13 0.308 0.667 0.464 7 4 ' '
14 0.308 0.333 0.964 7 3 ' '
15 0.353 0.808 0.315 7 3 ' '
16 0.353 0.192 0.815 7 2 ' '
17 0.398 0.690 0.276 13 8 ' '
18 0.398 0.310 0.776 13 6 ' '
19 0.500 0.716 0.250 17 17 ' '
20 0.500 0.284 0.750 17 18 ' '
21 0.602 0.690 0.224 13 9 ' '
22 0.602 0.310 0.724 13 7 ' '
23 0.647 0.808 0.184 7 1 ' '
24 0.647 0.192 0.684 7 0 ' '
25 0.692 0.667 0.036 7 5 ' '
26 0.692 0.333 0.536 7 4 ' '
27 0.808 0.167 0.464 7 4 ' '
28 0.808 0.833 0.964 7 3 ' '
29 0.853 0.308 0.315 7 3 ' '
30 0.853 0.692 0.815 7 2 ' '
31 0.898 0.190 0.276 13 8 ' '
32 0.898 0.810 0.776 13 6 ' '
